data_7717894
loop_
_publ_author_name
'Tharmalingam, Balamurugan'
'Kishore Kumar, Rajendran'
'Anitha, Ottoor'
'Kaminsky, Werner'
'Ma\/lecki, Jan Grzegorz'
'Balasubramanian, Murugesapandian'

_publ_section_title
;
 Tetra-Coordinated Organoboron Complexes with
 Triaminoguanidine-Salicylidene based Ligands: Aggregation Induced
 Enhanced Emission and Mechanoresponsive Features
;
_journal_name_full 'Dalton Transactions'
_journal_paper_doi 10.1039/D4DT03217A
_journal_year 2025
_chemical_formula_moiety 'C31 H29 B N6 O6, 2(C2 H3 N), H2 O'
_chemical_formula_sum 'C35 H37 B N8 O7'
_chemical_formula_weight 692.53
_space_group_crystal_system monoclinic
_space_group_IT_number 14
_space_group_name_Hall '-P 2ybc'
_space_group_name_H-M_alt 'P 1 21/c 1'
_atom_sites_solution_hydrogens mixed
_atom_sites_solution_primary direct
_audit_creation_date 2020-01-22
_audit_creation_method
;
Olex2 1.3
(compiled Nov 21 2019 18:26:39 for OlexSys, GUI svn.r6003)
;
_audit_update_record
;
2024-07-15 deposited with the CCDC.	2025-01-24 downloaded from the CCDC.
;
_cell_angle_alpha 90
_cell_angle_beta 107.529(4)
_cell_angle_gamma 90
_cell_formula_units_Z 4
_cell_length_a 12.1862(5)
_cell_length_b 28.1636(12)
_cell_length_c 10.6937(5)
_cell_measurement_reflns_used 5228
_cell_measurement_temperature 295(2)
_cell_measurement_theta_max 28.7500
_cell_measurement_theta_min 3.7540
_cell_volume 3499.7(3)
_computing_cell_refinement 'CrysAlisPro 1.171.40.67a (Rigaku OD, 2019)'
_computing_data_collection 'CrysAlisPro 1.171.40.67a (Rigaku OD, 2019)'
_computing_data_reduction 'CrysAlisPro 1.171.40.67a (Rigaku OD, 2019)'
_computing_molecular_graphics 'Olex2 1.3 (Dolomanov et al., 2009)'
_computing_publication_material 'Olex2 1.3 (Dolomanov et al., 2009)'
_computing_structure_refinement 'SHELXL 2018/3 (Sheldrick, 2015)'
_diffrn_ambient_temperature 295(2)
_diffrn_detector 'CCD plate'
_diffrn_detector_area_resol_mean 10.4015
_diffrn_detector_type Atlas
_diffrn_measured_fraction_theta_full 0.998
_diffrn_measured_fraction_theta_max 0.870
_diffrn_measurement_details
;
List of Runs (angles in degrees, time in seconds):

  # Type    Start    End  Width  t~exp~   \w     \q     \k     \f   Frames
#--------------------------------------------------------------------------
  1  \w    -22.00  29.00   1.00   30.99    --   10.22  77.00  30.00   51
  2  \w    -34.00  62.00   1.00   30.99    --  -11.23  38.00-180.00   96
  3  \w    -45.00  16.00   1.00   30.99    --  -11.23  19.00 150.00   61
;
_diffrn_measurement_device 'four-circle diffractometer'
_diffrn_measurement_device_type 'Xcalibur, Atlas, Gemini ultra'
_diffrn_measurement_method '\w scans'
_diffrn_orient_matrix_type 'CrysAlisPro convention (1999,Acta A55,543-557)'
_diffrn_orient_matrix_UB_11 0.0287970000
_diffrn_orient_matrix_UB_12 0.0008524000
_diffrn_orient_matrix_UB_13 -0.0485537000
_diffrn_orient_matrix_UB_21 0.0060497000
_diffrn_orient_matrix_UB_22 0.0249530000
_diffrn_orient_matrix_UB_23 0.0081447000
_diffrn_orient_matrix_UB_31 0.0534860000
_diffrn_orient_matrix_UB_32 -0.0032921000
_diffrn_orient_matrix_UB_33 0.0491344000
_diffrn_radiation_monochromator graphite
_diffrn_radiation_probe x-ray
_diffrn_radiation_type 'Mo K\a'
_diffrn_radiation_wavelength 0.71073
_diffrn_reflns_av_R_equivalents 0.0344
_diffrn_reflns_av_unetI/netI 0.0537
_diffrn_reflns_Laue_measured_fraction_full 0.998
_diffrn_reflns_Laue_measured_fraction_max 0.870
_diffrn_reflns_limit_h_max 12
_diffrn_reflns_limit_h_min -16
_diffrn_reflns_limit_k_max 38
_diffrn_reflns_limit_k_min -28
_diffrn_reflns_limit_l_max 14
_diffrn_reflns_limit_l_min -10
_diffrn_reflns_number 19478
_diffrn_reflns_point_group_measured_fraction_full 0.998
_diffrn_reflns_point_group_measured_fraction_max 0.870
_diffrn_reflns_theta_full 25.242
_diffrn_reflns_theta_max 29.382
_diffrn_reflns_theta_min 3.357
_diffrn_source 'fine-focus sealed X-ray tube'
_diffrn_source_type 'Enhance (Mo) X-ray Source'
_exptl_absorpt_coefficient_mu 0.093
_exptl_absorpt_correction_T_max 1.00000
_exptl_absorpt_correction_T_min 0.70105
_exptl_absorpt_correction_type multi-scan
_exptl_absorpt_process_details
;
CrysAlisPro 1.171.40.67a (Rigaku Oxford Diffraction, 2019)
Empirical absorption correction using spherical harmonics,
 implemented in SCALE3 ABSPACK scaling algorithm.
;
_exptl_crystal_colour yellow
_exptl_crystal_colour_primary yellow
_exptl_crystal_density_diffrn 1.314
_exptl_crystal_description prism
_exptl_crystal_F_000 1456
_exptl_crystal_size_max 0.32
_exptl_crystal_size_mid 0.12
_exptl_crystal_size_min 0.09
_refine_diff_density_max 0.216
_refine_diff_density_min -0.194
_refine_diff_density_rms 0.040
_refine_ls_extinction_method none
_refine_ls_goodness_of_fit_ref 1.026
_refine_ls_hydrogen_treatment mixed
_refine_ls_matrix_type full
_refine_ls_number_parameters 485
_refine_ls_number_reflns 8402
_refine_ls_number_restraints 1
_refine_ls_restrained_S_all 1.026
_refine_ls_R_factor_all 0.1089
_refine_ls_R_factor_gt 0.0596
_refine_ls_shift/su_max 0.001
_refine_ls_shift/su_mean 0.000
_refine_ls_structure_factor_coef Fsqd
_refine_ls_weighting_details 'w=1/[\s^2^(Fo^2^)+(0.0499P)^2^+1.2305P] where P=(Fo^2^+2Fc^2^)/3'
_refine_ls_weighting_scheme calc
_refine_ls_wR_factor_gt 0.1238
_refine_ls_wR_factor_ref 0.1445
_reflns_Friedel_coverage 0.000
_reflns_number_gt 5094
_reflns_number_total 8402
_reflns_threshold_expression 'I > 2\s(I)'
_cod_data_source_file d4dt03217a2.cif
_cod_data_source_block tgaop
_cod_original_sg_symbol_H-M 'P 21/c'
_cod_database_code 7717894
_shelx_shelxl_version_number 2018/3
_chemical_oxdiff_formula 'C35 H36 N8 O7 B1'
_shelx_space_group_comment
;
The symmetry employed for this shelxl refinement is uniquely defined
by the following loop, which should always be used as a source of
symmetry information in preference to the above space-group names.
They are only intended as comments.
;
_reflns_odcompleteness_completeness 99.75
_reflns_odcompleteness_iscentric 1
_reflns_odcompleteness_theta 26.32
_olex2_refinement_description
;
1. Fixed Uiso
 At 1.2 times of:
  All C(H) groups
 At 1.5 times of:
  All C(H,H,H) groups
2. Restrained distances
 H7B-O7
 0.87 with sigma of 0.02
3.a Aromatic/amide H refined with riding coordinates:
 C1(H1), C5(H5B), C6(H6), C7(H7), C10(H10), C14(H14), C15(H15), C16(H16),
 C18(H18), C22(H22), C23(H23), C24(H24), C27(H27), C28(H28), C29(H29), C30(H30),
  C31(H31)
3.b Idealised Me refined as rotating group:
 C8(H8A,H8B,H8C), C17(H17A,H17B,H17C), C25(H25A,H25B,H25C), C33(H33A,H33B,
 H33C), C35(H35A,H35B,H35C)
;
_olex2_submission_special_instructions 'No special instructions were received'
_oxdiff_exptl_absorpt_empirical_details
;
Empirical correction (ABSPACK) includes:
- Absorption correction using spherical harmonics
- Frame scaling
;
_oxdiff_exptl_absorpt_empirical_full_max 1.240
_oxdiff_exptl_absorpt_empirical_full_min 0.786

loop_
_space_group_symop_operation_xyz
'x, y, z'
'-x, y+1/2, -z+1/2'
'-x, -y, -z'
'x, -y-1/2, z-1/2'

loop_
_atom_site_label
_atom_site_type_symbol
_atom_site_fract_x
_atom_site_fract_y
_atom_site_fract_z
_atom_site_U_iso_or_equiv
_atom_site_adp_type
_atom_site_occupancy
_atom_site_site_symmetry_order
_atom_site_calc_flag
_atom_site_refinement_flags_posn
_atom_site_refinement_flags_adp
_atom_site_refinement_flags_occupancy
_atom_site_disorder_assembly
_atom_site_disorder_group
O1 O 0.10317(11) 0.07172(5) 0.51697(12) 0.0327(3) Uani 1 1 d . . . . .
O2 O 0.20929(12) 0.03889(6) 0.35228(14) 0.0491(4) Uani 1 1 d . . . . .
O3 O -0.31635(15) 0.07980(6) 0.87939(15) 0.0539(4) Uani 1 1 d . . . . .
H3 H -0.243(3) 0.0889(10) 0.864(3) 0.077(9) Uiso 1 1 d . . . . .
O4 O -0.49380(14) 0.06612(6) 0.96274(16) 0.0587(5) Uani 1 1 d . . . . .
O5 O 0.45123(16) 0.15350(7) 0.67392(17) 0.0586(5) Uani 1 1 d . . . . .
H5 H 0.518(3) 0.1537(11) 0.663(3) 0.084(10) Uiso 1 1 d . . . . .
O6 O 0.63147(15) 0.20511(8) 0.7932(2) 0.0820(6) Uani 1 1 d . . . . .
N1 N -0.07680(13) 0.08669(6) 0.56659(15) 0.0335(4) Uani 1 1 d . . . . .
N2 N -0.10994(14) 0.09479(6) 0.67871(16) 0.0384(4) Uani 1 1 d . . . . .
N3 N 0.08370(13) 0.11107(6) 0.72638(15) 0.0316(4) Uani 1 1 d . . . . .
N4 N 0.17501(14) 0.13639(6) 0.80692(15) 0.0332(4) Uani 1 1 d . . . . .
N5 N -0.00818(16) 0.11928(7) 0.89038(17) 0.0414(4) Uani 1 1 d . . . . .
H5A H 0.060(2) 0.1266(8) 0.950(2) 0.052(7) Uiso 1 1 d . . . . .
N6 N -0.10929(15) 0.11482(6) 0.92197(16) 0.0393(4) Uani 1 1 d . . . . .
C1 C -0.13349(17) 0.05989(7) 0.47265(19) 0.0375(5) Uani 1 1 d . . . . .
H1 H -0.206961 0.049423 0.468161 0.045 Uiso 1 1 calc R U . . .
C2 C -0.08105(17) 0.04630(7) 0.37416(18) 0.0343(4) Uani 1 1 d . . . . .
C3 C 0.03814(16) 0.05161(7) 0.40367(18) 0.0312(4) Uani 1 1 d . . . . .
C4 C 0.09272(17) 0.03359(7) 0.31538(19) 0.0363(5) Uani 1 1 d . . . . .
C5 C 0.0279(2) 0.01196(8) 0.2003(2) 0.0456(5) Uani 1 1 d . . . . .
H5B H 0.064024 0.000389 0.141344 0.055 Uiso 1 1 calc R U . . .
C6 C -0.0902(2) 0.00745(8) 0.1724(2) 0.0465(6) Uani 1 1 d . . . . .
H6 H -0.132713 -0.006928 0.094587 0.056 Uiso 1 1 calc R U . . .
C7 C -0.14468(19) 0.02391(8) 0.2581(2) 0.0424(5) Uani 1 1 d . . . . .
H7 H -0.223835 0.020259 0.239403 0.051 Uiso 1 1 calc R U . . .
C8 C 0.2674(2) 0.01948(12) 0.2669(3) 0.0701(8) Uani 1 1 d . . . . .
H8A H 0.237411 0.033400 0.181416 0.105 Uiso 1 1 calc R U . . .
H8B H 0.255926 -0.014266 0.260755 0.105 Uiso 1 1 calc R U . . .
H8C H 0.348228 0.026203 0.300879 0.105 Uiso 1 1 calc R U . . .
C9 C -0.01239(17) 0.10851(7) 0.76594(19) 0.0335(4) Uani 1 1 d . . . . .
C10 C -0.11041(18) 0.12825(7) 1.03572(19) 0.0377(5) Uani 1 1 d . . . . .
H10 H -0.044451 0.141196 1.093897 0.045 Uiso 1 1 calc R U . . .
C11 C -0.21425(18) 0.12338(7) 1.07450(18) 0.0354(5) Uani 1 1 d . . . . .
C12 C -0.31074(18) 0.09874(7) 0.99764(19) 0.0378(5) Uani 1 1 d . . . . .
C13 C -0.40590(19) 0.09203(8) 1.0433(2) 0.0414(5) Uani 1 1 d . . . . .
C14 C -0.4048(2) 0.11069(9) 1.1627(2) 0.0508(6) Uani 1 1 d . . . . .
H14 H -0.468091 0.106363 1.192996 0.061 Uiso 1 1 calc R U . . .
C15 C -0.3104(2) 0.13581(9) 1.2378(2) 0.0540(6) Uani 1 1 d . . . . .
H15 H -0.310960 0.148392 1.318023 0.065 Uiso 1 1 calc R U . . .
C16 C -0.2164(2) 0.14232(8) 1.1953(2) 0.0457(5) Uani 1 1 d . . . . .
H16 H -0.153503 0.159364 1.246606 0.055 Uiso 1 1 calc R U . . .
C17 C -0.5900(2) 0.05624(11) 1.0077(3) 0.0696(8) Uani 1 1 d . . . . .
H17A H -0.647077 0.039227 0.941158 0.104 Uiso 1 1 calc R U . . .
H17B H -0.622243 0.085513 1.026513 0.104 Uiso 1 1 calc R U . . .
H17C H -0.565703 0.037308 1.085905 0.104 Uiso 1 1 calc R U . . .
C18 C 0.25885(16) 0.14423(7) 0.76057(19) 0.0342(5) Uani 1 1 d . . . . .
H18 H 0.256811 0.131279 0.679894 0.041 Uiso 1 1 calc R U . . .
C19 C 0.35703(17) 0.17292(7) 0.83142(19) 0.0374(5) Uani 1 1 d . . . . .
C20 C 0.45191(18) 0.17680(8) 0.7853(2) 0.0422(5) Uani 1 1 d . . . . .
C21 C 0.5455(2) 0.20475(9) 0.8517(3) 0.0554(6) Uani 1 1 d . . . . .
C22 C 0.5456(2) 0.22858(10) 0.9631(3) 0.0679(8) Uani 1 1 d . . . . .
H22 H 0.608647 0.247036 1.007389 0.081 Uiso 1 1 calc R U . . .
C23 C 0.4519(3) 0.22513(10) 1.0097(3) 0.0680(8) Uani 1 1 d . . . . .
H23 H 0.452106 0.241461 1.085375 0.082 Uiso 1 1 calc R U . . .
C24 C 0.3581(2) 0.19779(9) 0.9455(2) 0.0521(6) Uani 1 1 d . . . . .
H24 H 0.295383 0.195824 0.977808 0.063 Uiso 1 1 calc R U . . .
C25 C 0.7305(3) 0.23215(13) 0.8493(4) 0.1081(13) Uani 1 1 d . . . . .
H25A H 0.784696 0.227080 0.801515 0.162 Uiso 1 1 calc R U . . .
H25B H 0.764345 0.222737 0.938998 0.162 Uiso 1 1 calc R U . . .
H25C H 0.710344 0.265181 0.845952 0.162 Uiso 1 1 calc R U . . .
C26 C 0.04112(16) 0.15905(7) 0.50834(18) 0.0337(4) Uani 1 1 d . . . . .
C27 C 0.0892(2) 0.16759(8) 0.4078(2) 0.0480(6) Uani 1 1 d . . . . .
H27 H 0.119004 0.142241 0.372625 0.058 Uiso 1 1 calc R U . . .
C28 C 0.0939(2) 0.21258(10) 0.3587(3) 0.0642(7) Uani 1 1 d . . . . .
H28 H 0.125925 0.217074 0.290942 0.077 Uiso 1 1 calc R U . . .
C29 C 0.0518(2) 0.25049(10) 0.4089(3) 0.0657(8) Uani 1 1 d . . . . .
H29 H 0.056067 0.280882 0.376618 0.079 Uiso 1 1 calc R U . . .
C30 C 0.0033(3) 0.24329(9) 0.5073(3) 0.0641(7) Uani 1 1 d . . . . .
H30 H -0.025696 0.268956 0.542158 0.077 Uiso 1 1 calc R U . . .
C31 C -0.0030(2) 0.19820(8) 0.5552(2) 0.0505(6) Uani 1 1 d . . . . .
H31 H -0.037732 0.193983 0.620805 0.061 Uiso 1 1 calc R U . . .
B1 B 0.04504(18) 0.10727(8) 0.5736(2) 0.0317(5) Uani 1 1 d . . . . .
O7 O 0.6382(2) 0.13436(11) 0.5713(3) 0.0849(7) Uani 1 1 d D . . . .
H7A H 0.702(5) 0.1320(19) 0.612(5) 0.16(2) Uiso 1 1 d . . . . .
H7B H 0.621(7) 0.1053(12) 0.540(7) 0.28(4) Uiso 1 1 d D . . . .
N7 N 0.1973(2) 0.13696(10) 0.1361(2) 0.0799(8) Uani 1 1 d . . . . .
C32 C 0.2731(3) 0.14755(12) 0.2202(3) 0.0723(8) Uani 1 1 d . . . . .
C33 C 0.3700(3) 0.16160(19) 0.3304(4) 0.1350(18) Uani 1 1 d . . . . .
H33A H 0.393186 0.193234 0.316473 0.203 Uiso 1 1 calc R U . . .
H33B H 0.432881 0.140127 0.338305 0.203 Uiso 1 1 calc R U . . .
H33C H 0.347986 0.160727 0.409352 0.203 Uiso 1 1 calc R U . . .
N8 N 0.5726(2) 0.04299(10) 0.4215(3) 0.0757(7) Uani 1 1 d . . . . .
C34 C 0.5806(2) 0.00430(12) 0.3923(3) 0.0585(7) Uani 1 1 d . . . . .
C35 C 0.5905(3) -0.04415(11) 0.3578(3) 0.0781(9) Uani 1 1 d . . . . .
H35A H 0.548531 -0.048916 0.267123 0.117 Uiso 1 1 calc R U . . .
H35B H 0.559581 -0.064337 0.411262 0.117 Uiso 1 1 calc R U . . .
H35C H 0.670113 -0.051779 0.371931 0.117 Uiso 1 1 calc R U . . .

loop_
_atom_site_aniso_label
_atom_site_aniso_U_11
_atom_site_aniso_U_22
_atom_site_aniso_U_33
_atom_site_aniso_U_23
_atom_site_aniso_U_13
_atom_site_aniso_U_12
O1 0.0287(7) 0.0391(8) 0.0309(7) -0.0069(6) 0.0100(5) -0.0018(6)
O2 0.0379(9) 0.0689(11) 0.0446(8) -0.0159(8) 0.0185(7) 0.0039(7)
O3 0.0549(10) 0.0735(12) 0.0414(9) -0.0203(8) 0.0267(8) -0.0135(9)
O4 0.0484(10) 0.0762(12) 0.0591(10) -0.0084(9) 0.0276(8) -0.0129(9)
O5 0.0428(10) 0.0772(13) 0.0639(11) -0.0112(9) 0.0281(8) -0.0115(9)
O6 0.0417(11) 0.0936(15) 0.1119(16) 0.0028(12) 0.0249(11) -0.0240(10)
N1 0.0291(9) 0.0409(10) 0.0337(9) -0.0051(7) 0.0141(7) -0.0037(7)
N2 0.0328(9) 0.0518(11) 0.0362(9) -0.0079(8) 0.0189(8) -0.0057(8)
N3 0.0285(9) 0.0385(9) 0.0301(8) -0.0039(7) 0.0121(7) -0.0046(7)
N4 0.0312(9) 0.0387(9) 0.0300(8) -0.0034(7) 0.0094(7) -0.0034(7)
N5 0.0375(10) 0.0572(12) 0.0352(9) -0.0063(8) 0.0195(8) -0.0074(9)
N6 0.0407(10) 0.0468(11) 0.0383(9) -0.0039(8) 0.0238(8) -0.0039(8)
C1 0.0284(11) 0.0446(12) 0.0401(11) -0.0046(9) 0.0115(9) -0.0080(9)
C2 0.0358(11) 0.0336(11) 0.0343(10) -0.0011(9) 0.0116(8) -0.0038(9)
C3 0.0351(11) 0.0285(10) 0.0301(9) -0.0013(8) 0.0101(8) -0.0013(8)
C4 0.0378(12) 0.0385(12) 0.0339(10) -0.0019(9) 0.0125(9) 0.0027(9)
C5 0.0563(15) 0.0475(13) 0.0362(11) -0.0074(10) 0.0188(10) 0.0028(11)
C6 0.0521(14) 0.0512(14) 0.0329(11) -0.0103(10) 0.0078(10) -0.0055(11)
C7 0.0381(12) 0.0466(13) 0.0400(11) -0.0052(10) 0.0080(9) -0.0079(10)
C8 0.0495(15) 0.109(2) 0.0608(16) -0.0259(16) 0.0302(13) 0.0073(15)
C9 0.0353(11) 0.0356(11) 0.0345(10) -0.0015(8) 0.0180(9) -0.0020(9)
C10 0.0434(12) 0.0392(12) 0.0335(10) -0.0028(9) 0.0163(9) -0.0027(9)
C11 0.0434(12) 0.0381(11) 0.0303(10) 0.0015(8) 0.0193(9) 0.0036(9)
C12 0.0470(13) 0.0404(12) 0.0309(10) -0.0010(9) 0.0192(9) 0.0036(10)
C13 0.0418(12) 0.0463(13) 0.0411(12) 0.0012(10) 0.0201(10) 0.0029(10)
C14 0.0535(15) 0.0626(16) 0.0485(13) 0.0024(12) 0.0338(12) 0.0044(12)
C15 0.0671(17) 0.0667(16) 0.0374(12) -0.0064(11) 0.0299(12) 0.0076(13)
C16 0.0558(14) 0.0525(14) 0.0331(11) -0.0058(10) 0.0200(10) 0.0010(11)
C17 0.0486(15) 0.090(2) 0.0794(19) 0.0013(16) 0.0336(14) -0.0129(14)
C18 0.0303(11) 0.0423(12) 0.0307(10) -0.0024(9) 0.0101(8) -0.0001(9)
C19 0.0316(11) 0.0395(12) 0.0370(11) 0.0021(9) 0.0041(9) -0.0019(9)
C20 0.0340(12) 0.0426(12) 0.0477(12) 0.0044(10) 0.0086(9) -0.0031(9)
C21 0.0332(13) 0.0547(15) 0.0730(17) 0.0091(13) 0.0082(12) -0.0071(11)
C22 0.0478(16) 0.0624(17) 0.0760(19) -0.0070(15) -0.0076(14) -0.0176(13)
C23 0.0676(19) 0.0690(19) 0.0587(16) -0.0215(14) 0.0057(14) -0.0132(15)
C24 0.0503(14) 0.0576(15) 0.0456(13) -0.0094(11) 0.0102(11) -0.0067(12)
C25 0.0497(19) 0.102(3) 0.163(4) 0.022(3) 0.018(2) -0.0338(18)
C26 0.0280(10) 0.0401(11) 0.0308(10) -0.0034(8) 0.0056(8) -0.0033(8)
C27 0.0526(14) 0.0458(13) 0.0521(13) 0.0037(11) 0.0254(11) -0.0024(11)
C28 0.0707(18) 0.0585(17) 0.0716(18) 0.0196(14) 0.0341(15) -0.0041(14)
C29 0.0701(18) 0.0434(15) 0.0739(18) 0.0184(13) 0.0072(15) -0.0024(13)
C30 0.0774(19) 0.0413(14) 0.0673(17) -0.0013(12) 0.0121(15) 0.0174(13)
C31 0.0612(15) 0.0472(14) 0.0460(13) 0.0000(11) 0.0205(11) 0.0113(11)
B1 0.0257(11) 0.0408(13) 0.0305(11) -0.0038(9) 0.0111(9) -0.0019(9)
O7 0.0616(15) 0.114(2) 0.0858(16) -0.0038(14) 0.0318(13) 0.0105(14)
N7 0.0733(17) 0.121(2) 0.0458(13) -0.0018(14) 0.0192(12) -0.0097(15)
C32 0.0678(19) 0.105(2) 0.0472(15) -0.0076(15) 0.0221(15) 0.0054(17)
C33 0.072(2) 0.223(5) 0.097(3) -0.069(3) 0.005(2) 0.003(3)
N8 0.0587(15) 0.0814(19) 0.0891(18) 0.0043(15) 0.0255(13) -0.0093(13)
C34 0.0427(14) 0.079(2) 0.0536(15) 0.0039(14) 0.0150(11) -0.0083(14)
C35 0.087(2) 0.077(2) 0.0707(19) -0.0143(16) 0.0234(16) -0.0036(17)

loop_
_atom_type_symbol
_atom_type_description
_atom_type_scat_dispersion_real
_atom_type_scat_dispersion_imag
_atom_type_scat_source
C C 0.0033 0.0016 'International Tables Vol C Tables 4.2.6.8 and 6.1.1.4'
H H 0.0000 0.0000 'International Tables Vol C Tables 4.2.6.8 and 6.1.1.4'
B B 0.0013 0.0007 'International Tables Vol C Tables 4.2.6.8 and 6.1.1.4'
N N 0.0061 0.0033 'International Tables Vol C Tables 4.2.6.8 and 6.1.1.4'
O O 0.0106 0.0060 'International Tables Vol C Tables 4.2.6.8 and 6.1.1.4'

loop_
_geom_angle_atom_site_label_1
_geom_angle_atom_site_label_2
_geom_angle_atom_site_label_3
_geom_angle
_geom_angle_site_symmetry_1
_geom_angle_site_symmetry_3
_geom_angle_publ_flag
C3 O1 B1 115.54(14) . . ?
C4 O2 C8 116.69(17) . . ?
C12 O3 H3 105.2(16) . . ?
C13 O4 C17 117.44(19) . . ?
C20 O5 H5 111(2) . . ?
C21 O6 C25 119.1(3) . . ?
N2 N1 B1 114.34(14) . . ?
C1 N1 N2 122.94(16) . . ?
C1 N1 B1 122.19(16) . . ?
C9 N2 N1 102.81(15) . . ?
N4 N3 B1 128.30(15) . . ?
C9 N3 N4 116.10(15) . . ?
C9 N3 B1 107.74(15) . . ?
C18 N4 N3 115.70(16) . . ?
N6 N5 H5A 123.4(15) . . ?
C9 N5 H5A 119.7(15) . . ?
C9 N5 N6 116.72(18) . . ?
C10 N6 N5 118.23(18) . . ?
N1 C1 H1 120.7 . . ?
N1 C1 C2 118.53(18) . . ?
C2 C1 H1 120.7 . . ?
C3 C2 C1 117.81(17) . . ?
C3 C2 C7 120.56(19) . . ?
C7 C2 C1 121.29(18) . . ?
O1 C3 C2 122.29(17) . . ?
O1 C3 C4 118.97(17) . . ?
C2 C3 C4 118.68(17) . . ?
O2 C4 C3 115.42(17) . . ?
O2 C4 C5 124.78(19) . . ?
C5 C4 C3 119.80(19) . . ?
C4 C5 H5B 119.7 . . ?
C6 C5 C4 120.6(2) . . ?
C6 C5 H5B 119.7 . . ?
C5 C6 H6 119.7 . . ?
C7 C6 C5 120.6(2) . . ?
C7 C6 H6 119.7 . . ?
C2 C7 H7 120.1 . . ?
C6 C7 C2 119.8(2) . . ?
C6 C7 H7 120.1 . . ?
O2 C8 H8A 109.5 . . ?
O2 C8 H8B 109.5 . . ?
O2 C8 H8C 109.5 . . ?
H8A C8 H8B 109.5 . . ?
H8A C8 H8C 109.5 . . ?
H8B C8 H8C 109.5 . . ?
N2 C9 N3 117.95(17) . . ?
N2 C9 N5 121.17(18) . . ?
N5 C9 N3 120.88(18) . . ?
N6 C10 H10 119.9 . . ?
N6 C10 C11 120.27(19) . . ?
C11 C10 H10 119.9 . . ?
C12 C11 C10 121.98(18) . . ?
C12 C11 C16 118.91(19) . . ?
C16 C11 C10 119.06(19) . . ?
O3 C12 C11 122.73(19) . . ?
O3 C12 C13 117.26(19) . . ?
C11 C12 C13 119.99(18) . . ?
O4 C13 C12 115.25(18) . . ?
O4 C13 C14 125.1(2) . . ?
C14 C13 C12 119.6(2) . . ?
C13 C14 H14 119.7 . . ?
C13 C14 C15 120.5(2) . . ?
C15 C14 H14 119.7 . . ?
C14 C15 H15 119.7 . . ?
C16 C15 C14 120.6(2) . . ?
C16 C15 H15 119.7 . . ?
C11 C16 H16 119.9 . . ?
C15 C16 C11 120.3(2) . . ?
C15 C16 H16 119.9 . . ?
O4 C17 H17A 109.5 . . ?
O4 C17 H17B 109.5 . . ?
O4 C17 H17C 109.5 . . ?
H17A C17 H17B 109.5 . . ?
H17A C17 H17C 109.5 . . ?
H17B C17 H17C 109.5 . . ?
N4 C18 H18 119.3 . . ?
N4 C18 C19 121.40(18) . . ?
C19 C18 H18 119.3 . . ?
C20 C19 C18 120.02(19) . . ?
C20 C19 C24 118.6(2) . . ?
C24 C19 C18 121.4(2) . . ?
O5 C20 C19 119.14(19) . . ?
O5 C20 C21 120.6(2) . . ?
C19 C20 C21 120.3(2) . . ?
O6 C21 C20 113.1(2) . . ?
C22 C21 O6 126.4(2) . . ?
C22 C21 C20 120.6(2) . . ?
C21 C22 H22 120.1 . . ?
C21 C22 C23 119.7(2) . . ?
C23 C22 H22 120.1 . . ?
C22 C23 H23 119.6 . . ?
C24 C23 C22 120.8(3) . . ?
C24 C23 H23 119.6 . . ?
C19 C24 H24 120.0 . . ?
C23 C24 C19 120.1(2) . . ?
C23 C24 H24 120.0 . . ?
O6 C25 H25A 109.5 . . ?
O6 C25 H25B 109.5 . . ?
O6 C25 H25C 109.5 . . ?
H25A C25 H25B 109.5 . . ?
H25A C25 H25C 109.5 . . ?
H25B C25 H25C 109.5 . . ?
C27 C26 B1 121.77(18) . . ?
C31 C26 C27 116.2(2) . . ?
C31 C26 B1 121.88(19) . . ?
C26 C27 H27 119.1 . . ?
C28 C27 C26 121.8(2) . . ?
C28 C27 H27 119.1 . . ?
C27 C28 H28 119.8 . . ?
C29 C28 C27 120.5(3) . . ?
C29 C28 H28 119.8 . . ?
C28 C29 H29 120.4 . . ?
C28 C29 C30 119.2(2) . . ?
C30 C29 H29 120.4 . . ?
C29 C30 H30 119.8 . . ?
C29 C30 C31 120.4(2) . . ?
C31 C30 H30 119.8 . . ?
C26 C31 H31 119.1 . . ?
C30 C31 C26 121.9(2) . . ?
C30 C31 H31 119.1 . . ?
O1 B1 N1 107.25(16) . . ?
O1 B1 N3 116.74(16) . . ?
O1 B1 C26 113.34(16) . . ?
N1 B1 C26 114.08(16) . . ?
N3 B1 N1 93.32(14) . . ?
N3 B1 C26 110.56(16) . . ?
H7A O7 H7B 102(6) . . ?
N7 C32 C33 179.0(4) . . ?
C32 C33 H33A 109.5 . . ?
C32 C33 H33B 109.5 . . ?
C32 C33 H33C 109.5 . . ?
H33A C33 H33B 109.5 . . ?
H33A C33 H33C 109.5 . . ?
H33B C33 H33C 109.5 . . ?
N8 C34 C35 179.1(3) . . ?
C34 C35 H35A 109.5 . . ?
C34 C35 H35B 109.5 . . ?
C34 C35 H35C 109.5 . . ?
H35A C35 H35B 109.5 . . ?
H35A C35 H35C 109.5 . . ?
H35B C35 H35C 109.5 . . ?

loop_
_geom_bond_atom_site_label_1
_geom_bond_atom_site_label_2
_geom_bond_distance
_geom_bond_site_symmetry_2
_geom_bond_publ_flag
O1 C3 1.356(2) . ?
O1 B1 1.459(3) . ?
O2 C4 1.363(2) . ?
O2 C8 1.423(3) . ?
O3 H3 1.00(3) . ?
O3 C12 1.355(2) . ?
O4 C13 1.366(3) . ?
O4 C17 1.423(3) . ?
O5 H5 0.86(3) . ?
O5 C20 1.357(3) . ?
O6 C21 1.373(3) . ?
O6 C25 1.400(3) . ?
N1 N2 1.394(2) . ?
N1 C1 1.280(2) . ?
N1 B1 1.574(3) . ?
N2 C9 1.328(3) . ?
N3 N4 1.382(2) . ?
N3 C9 1.362(2) . ?
N3 B1 1.562(3) . ?
N4 C18 1.282(2) . ?
N5 H5A 0.91(2) . ?
N5 N6 1.378(2) . ?
N5 C9 1.351(2) . ?
N6 C10 1.278(2) . ?
C1 H1 0.9300 . ?
C1 C2 1.439(3) . ?
C2 C3 1.398(3) . ?
C2 C7 1.400(3) . ?
C3 C4 1.403(3) . ?
C4 C5 1.387(3) . ?
C5 H5B 0.9300 . ?
C5 C6 1.384(3) . ?
C6 H6 0.9300 . ?
C6 C7 1.364(3) . ?
C7 H7 0.9300 . ?
C8 H8A 0.9600 . ?
C8 H8B 0.9600 . ?
C8 H8C 0.9600 . ?
C10 H10 0.9300 . ?
C10 C11 1.452(3) . ?
C11 C12 1.399(3) . ?
C11 C16 1.405(3) . ?
C12 C13 1.400(3) . ?
C13 C14 1.377(3) . ?
C14 H14 0.9300 . ?
C14 C15 1.383(3) . ?
C15 H15 0.9300 . ?
C15 C16 1.366(3) . ?
C16 H16 0.9300 . ?
C17 H17A 0.9600 . ?
C17 H17B 0.9600 . ?
C17 H17C 0.9600 . ?
C18 H18 0.9300 . ?
C18 C19 1.453(3) . ?
C19 C20 1.391(3) . ?
C19 C24 1.404(3) . ?
C20 C21 1.392(3) . ?
C21 C22 1.367(4) . ?
C22 H22 0.9300 . ?
C22 C23 1.380(4) . ?
C23 H23 0.9300 . ?
C23 C24 1.378(3) . ?
C24 H24 0.9300 . ?
C25 H25A 0.9600 . ?
C25 H25B 0.9600 . ?
C25 H25C 0.9600 . ?
C26 C27 1.392(3) . ?
C26 C31 1.385(3) . ?
C26 B1 1.611(3) . ?
C27 H27 0.9300 . ?
C27 C28 1.379(3) . ?
C28 H28 0.9300 . ?
C28 C29 1.362(4) . ?
C29 H29 0.9300 . ?
C29 C30 1.370(4) . ?
C30 H30 0.9300 . ?
C30 C31 1.380(3) . ?
C31 H31 0.9300 . ?
O7 H7A 0.77(5) . ?
O7 H7B 0.89(2) . ?
N7 C32 1.118(3) . ?
C32 C33 1.449(4) . ?
C33 H33A 0.9600 . ?
C33 H33B 0.9600 . ?
C33 H33C 0.9600 . ?
N8 C34 1.145(4) . ?
C34 C35 1.428(4) . ?
C35 H35A 0.9600 . ?
C35 H35B 0.9600 . ?
C35 H35C 0.9600 . ?

loop_
_geom_torsion_atom_site_label_1
_geom_torsion_atom_site_label_2
_geom_torsion_atom_site_label_3
_geom_torsion_atom_site_label_4
_geom_torsion
_geom_torsion_site_symmetry_1
_geom_torsion_site_symmetry_2
_geom_torsion_site_symmetry_3
_geom_torsion_site_symmetry_4
_geom_torsion_publ_flag
O1 C3 C4 O2 -1.0(3) . . . . ?
O1 C3 C4 C5 178.59(18) . . . . ?
O2 C4 C5 C6 178.8(2) . . . . ?
O3 C12 C13 O4 1.0(3) . . . . ?
O3 C12 C13 C14 -179.8(2) . . . . ?
O4 C13 C14 C15 178.9(2) . . . . ?
O5 C20 C21 O6 -0.4(3) . . . . ?
O5 C20 C21 C22 179.4(2) . . . . ?
O6 C21 C22 C23 179.3(3) . . . . ?
N1 N2 C9 N3 0.5(2) . . . . ?
N1 N2 C9 N5 -179.10(18) . . . . ?
N1 C1 C2 C3 17.4(3) . . . . ?
N1 C1 C2 C7 -169.2(2) . . . . ?
N2 N1 C1 C2 -167.88(18) . . . . ?
N2 N1 B1 O1 138.27(16) . . . . ?
N2 N1 B1 N3 18.93(19) . . . . ?
N2 N1 B1 C26 -95.35(19) . . . . ?
N3 N4 C18 C19 176.12(17) . . . . ?
N4 N3 C9 N2 164.23(17) . . . . ?
N4 N3 C9 N5 -16.2(3) . . . . ?
N4 N3 B1 O1 84.5(2) . . . . ?
N4 N3 B1 N1 -164.25(17) . . . . ?
N4 N3 B1 C26 -47.0(2) . . . . ?
N4 C18 C19 C20 173.43(19) . . . . ?
N4 C18 C19 C24 -7.6(3) . . . . ?
N5 N6 C10 C11 -178.77(18) . . . . ?
N6 N5 C9 N2 0.7(3) . . . . ?
N6 N5 C9 N3 -178.86(17) . . . . ?
N6 C10 C11 C12 8.3(3) . . . . ?
N6 C10 C11 C16 -174.3(2) . . . . ?
C1 N1 N2 C9 158.12(19) . . . . ?
C1 N1 B1 O1 -33.6(2) . . . . ?
C1 N1 B1 N3 -152.90(18) . . . . ?
C1 N1 B1 C26 92.8(2) . . . . ?
C1 C2 C3 O1 -4.4(3) . . . . ?
C1 C2 C3 C4 172.78(18) . . . . ?
C1 C2 C7 C6 -173.8(2) . . . . ?
C2 C3 C4 O2 -178.27(17) . . . . ?
C2 C3 C4 C5 1.4(3) . . . . ?
C3 O1 B1 N1 44.7(2) . . . . ?
C3 O1 B1 N3 147.62(16) . . . . ?
C3 O1 B1 C26 -82.2(2) . . . . ?
C3 C2 C7 C6 -0.5(3) . . . . ?
C3 C4 C5 C6 -0.8(3) . . . . ?
C4 C5 C6 C7 -0.5(3) . . . . ?
C5 C6 C7 C2 1.1(3) . . . . ?
C7 C2 C3 O1 -177.84(18) . . . . ?
C7 C2 C3 C4 -0.7(3) . . . . ?
C8 O2 C4 C3 177.9(2) . . . . ?
C8 O2 C4 C5 -1.7(3) . . . . ?
C9 N3 N4 C18 -170.77(17) . . . . ?
C9 N3 B1 O1 -128.18(18) . . . . ?
C9 N3 B1 N1 -16.97(18) . . . . ?
C9 N3 B1 C26 100.31(18) . . . . ?
C9 N5 N6 C10 -174.64(19) . . . . ?
C10 C11 C12 O3 -3.3(3) . . . . ?
C10 C11 C12 C13 175.44(19) . . . . ?
C10 C11 C16 C15 -176.1(2) . . . . ?
C11 C12 C13 O4 -177.83(19) . . . . ?
C11 C12 C13 C14 1.4(3) . . . . ?
C12 C11 C16 C15 1.4(3) . . . . ?
C12 C13 C14 C15 -0.2(4) . . . . ?
C13 C14 C15 C16 -0.4(4) . . . . ?
C14 C15 C16 C11 -0.2(4) . . . . ?
C16 C11 C12 O3 179.3(2) . . . . ?
C16 C11 C12 C13 -2.0(3) . . . . ?
C17 O4 C13 C12 176.9(2) . . . . ?
C17 O4 C13 C14 -2.3(3) . . . . ?
C18 C19 C20 O5 0.0(3) . . . . ?
C18 C19 C20 C21 179.1(2) . . . . ?
C18 C19 C24 C23 -179.3(2) . . . . ?
C19 C20 C21 O6 -179.6(2) . . . . ?
C19 C20 C21 C22 0.2(4) . . . . ?
C20 C19 C24 C23 -0.3(3) . . . . ?
C20 C21 C22 C23 -0.4(4) . . . . ?
C21 C22 C23 C24 0.2(4) . . . . ?
C22 C23 C24 C19 0.1(4) . . . . ?
C24 C19 C20 O5 -179.0(2) . . . . ?
C24 C19 C20 C21 0.2(3) . . . . ?
C25 O6 C21 C20 179.5(3) . . . . ?
C25 O6 C21 C22 -0.3(4) . . . . ?
C26 C27 C28 C29 0.6(4) . . . . ?
C27 C26 C31 C30 -1.7(3) . . . . ?
C27 C26 B1 O1 0.2(3) . . . . ?
C27 C26 B1 N1 -123.0(2) . . . . ?
C27 C26 B1 N3 133.42(19) . . . . ?
C27 C28 C29 C30 -1.0(4) . . . . ?
C28 C29 C30 C31 0.0(4) . . . . ?
C29 C30 C31 C26 1.4(4) . . . . ?
C31 C26 C27 C28 0.8(3) . . . . ?
C31 C26 B1 O1 -175.23(18) . . . . ?
C31 C26 B1 N1 61.6(2) . . . . ?
C31 C26 B1 N3 -42.0(3) . . . . ?
B1 O1 C3 C2 -29.4(3) . . . . ?
B1 O1 C3 C4 153.45(18) . . . . ?
B1 N1 N2 C9 -13.6(2) . . . . ?
B1 N1 C1 C2 3.2(3) . . . . ?
B1 N3 N4 C18 -25.7(3) . . . . ?
B1 N3 C9 N2 12.4(2) . . . . ?
B1 N3 C9 N5 -168.02(18) . . . . ?
B1 C26 C27 C28 -174.9(2) . . . . ?
B1 C26 C31 C30 173.9(2) . . . . ?
